data_4081487
loop_
_publ_author_name
'\<St\<epni\<cka, Petr'
'Schneiderov\'a, Barbora'
'Schulz, Ji\<r\'i'
'C\'isa\<rov\'a, Ivana'

_publ_section_title
;
 Synthesis, Coordination Properties, and Catalytic Use of
 Phosphinoferrocene Carboxamides Bearing Donor-Functionalized Amide
 Substituents
;
_journal_issue 20
_journal_name_full Organometallics
_journal_page_first 5754
_journal_paper_doi 10.1021/om400282z
_journal_volume 32
_journal_year 2013
_chemical_formula_moiety 'C27 H29 Cl2 Fe N2 O P Pd'
_chemical_formula_sum 'C27 H29 Cl2 Fe N2 O P Pd'
_chemical_formula_weight 661.64
_chemical_name_systematic
; 
trans-dichlorido-{1-(diphenylphosphino-kP)-1'-
[(2-(dimethylamino-kN)ethyl)carbamoyl]ferrocene}palladium(II)
;
_space_group_IT_number 14
_symmetry_cell_setting monoclinic
_symmetry_space_group_name_Hall '-P 2yn'
_symmetry_space_group_name_H-M 'P 1 21/n 1'
_atom_sites_solution_hydrogens mixed
_atom_sites_solution_primary direct
_atom_sites_solution_secondary difmap
_audit_creation_method SHELXL-97
_cell_angle_alpha 90.00
_cell_angle_beta 98.402(1)
_cell_angle_gamma 90.00
_cell_formula_units_Z 4
_cell_length_a 10.7203(2)
_cell_length_b 19.6344(4)
_cell_length_c 12.5021(2)
_cell_measurement_reflns_used 5243
_cell_measurement_temperature 150(2)
_cell_measurement_theta_max 26.02
_cell_measurement_theta_min 1.00
_cell_volume 2603.28(8)
_computing_cell_refinement 'HKL Scalepack (Otwinowski & Minor, 1997)'
_computing_data_collection 'Collect (Nonius BV, 1997-2000)'
_computing_data_reduction 'HKL Denzo and Scalepack (Otwinowski & Minor, 1997)'
_computing_molecular_graphics 'PLATON (Spek, 2001)'
_computing_structure_refinement 'SHELXL-97 (Sheldrick, 1997)'
_computing_structure_solution 'SIR97 (Altomare et al., 1994)'
_diffrn_ambient_temperature 150(2)
_diffrn_detector_area_resol_mean 9.091
_diffrn_measured_fraction_theta_full 0.998
_diffrn_measured_fraction_theta_max 0.998
_diffrn_measurement_device_type KappaCCD
_diffrn_measurement_method '\w and \p scans to fill the Ewald sphere'
_diffrn_radiation_monochromator 'horizontally mounted graphite crystal'
_diffrn_radiation_source 'fine-focus sealed tube'
_diffrn_radiation_type MoK\a
_diffrn_radiation_wavelength 0.71073
_diffrn_reflns_av_R_equivalents 0.028
_diffrn_reflns_av_sigmaI/netI 0.0338
_diffrn_reflns_limit_h_max 13
_diffrn_reflns_limit_h_min -13
_diffrn_reflns_limit_k_max 24
_diffrn_reflns_limit_k_min -24
_diffrn_reflns_limit_l_max 15
_diffrn_reflns_limit_l_min -15
_diffrn_reflns_number 35830
_diffrn_reflns_theta_full 26.00
_diffrn_reflns_theta_max 26.00
_diffrn_reflns_theta_min 1.95
_diffrn_standards_number 0
_exptl_absorpt_coefficient_mu 1.539
_exptl_absorpt_correction_type none
_exptl_crystal_colour red
_exptl_crystal_density_diffrn 1.688
_exptl_crystal_density_method 'not measured'
_exptl_crystal_description prism
_exptl_crystal_F_000 1336
_exptl_crystal_size_max 0.28
_exptl_crystal_size_mid 0.13
_exptl_crystal_size_min 0.10
_refine_diff_density_max 1.686
_refine_diff_density_min -1.219
_refine_diff_density_rms 0.130
_refine_ls_extinction_method none
_refine_ls_goodness_of_fit_ref 1.131
_refine_ls_hydrogen_treatment constr
_refine_ls_matrix_type full
_refine_ls_number_parameters 319
_refine_ls_number_reflns 5119
_refine_ls_number_restraints 0
_refine_ls_restrained_S_all 1.131
_refine_ls_R_factor_all 0.0539
_refine_ls_R_factor_gt 0.0426
_refine_ls_shift/su_max 0.000
_refine_ls_shift/su_mean 0.000
_refine_ls_structure_factor_coef Fsqd
_refine_ls_weighting_details 'calc w=1/[\s^2^(Fo^2^)+(0.0576P)^2^+5.1697P] where P=(Fo^2^+2Fc^2^)/3'
_refine_ls_weighting_scheme calc
_refine_ls_wR_factor_gt 0.1081
_refine_ls_wR_factor_ref 0.1161
_reflns_number_gt 4302
_reflns_number_total 5119
_reflns_threshold_expression >2sigma(I)
_cod_data_source_file om400282z_si_002.cif
_cod_data_source_block bs6
_cod_depositor_comments
;
The following automatic conversions were performed:
'_atom_site_symetry_multiplicity' tag replaced with
'_atom_site_symmetry_multiplicity'.

Automatic conversion script
Id: cif_correct_tags 1440 2010-10-19 06:21:57Z saulius 

The following automatic conversions were performed:

'_atom_sites_solution_hydrogens' value 'geom + difmap' was changed to
'mixed'.

Automatic conversion script
Id: cif_fix_values 6452 2018-10-05 10:23:21Z andrius 
;
_cod_original_sg_symbol_H-M P21/n
_cod_database_code 4081487

loop_
_symmetry_equiv_pos_as_xyz
'x, y, z'
'-x+1/2, y+1/2, -z+1/2'
'-x, -y, -z'
'x-1/2, -y-1/2, z-1/2'

loop_
_atom_site_label
_atom_site_type_symbol
_atom_site_fract_x
_atom_site_fract_y
_atom_site_fract_z
_atom_site_U_iso_or_equiv
_atom_site_adp_type
_atom_site_occupancy
_atom_site_symmetry_multiplicity
_atom_site_calc_flag
_atom_site_refinement_flags
Pd Pd 0.49364(3) 0.092781(15) 0.23278(2) 0.02271(12) Uani 1 1 d .
Fe Fe 0.81880(6) 0.18777(3) 0.13947(5) 0.02551(16) Uani 1 1 d .
P P 0.68493(10) 0.09901(5) 0.33266(8) 0.0225(2) Uani 1 1 d .
Cl1 Cl 0.54148(9) -0.00869(5) 0.15411(8) 0.0273(2) Uani 1 1 d .
Cl2 Cl 0.45442(10) 0.19491(5) 0.31168(9) 0.0332(2) Uani 1 1 d .
O O 0.5112(3) 0.26130(15) 0.0215(3) 0.0371(7) Uani 1 1 d .
N1 N 0.4615(3) 0.14927(18) -0.0002(3) 0.0297(8) Uani 1 1 d .
H1N H 0.4817 0.1033 -0.0009 0.049(16) Uiso 1 1 d R
N2 N 0.2944(3) 0.09084(17) 0.1527(3) 0.0273(8) Uani 1 1 d .
C1 C 0.7826(4) 0.1665(2) 0.2922(3) 0.0258(8) Uani 1 1 d .
C2 C 0.7414(4) 0.2337(2) 0.2599(3) 0.0299(9) Uani 1 1 d .
H2 H 0.6593 0.2501 0.2543 0.036 Uiso 1 1 calc R
C3 C 0.8482(5) 0.2709(2) 0.2380(4) 0.0355(10) Uani 1 1 d .
H3 H 0.8479 0.3160 0.2155 0.043 Uiso 1 1 calc R
C4 C 0.9556(5) 0.2278(2) 0.2562(3) 0.0347(10) Uani 1 1 d .
H4 H 1.0376 0.2397 0.2478 0.042 Uiso 1 1 calc R
C5 C 0.9156(4) 0.1634(2) 0.2893(3) 0.0288(9) Uani 1 1 d .
H5 H 0.9669 0.1255 0.3062 0.035 Uiso 1 1 calc R
C6 C 0.6778(4) 0.1831(2) 0.0113(3) 0.0282(9) Uani 1 1 d .
C7 C 0.7747(4) 0.2284(2) -0.0113(3) 0.0328(10) Uani 1 1 d .
H7 H 0.7643 0.2745 -0.0278 0.039 Uiso 1 1 calc R
C8 C 0.8887(4) 0.1919(2) -0.0044(4) 0.0360(10) Uani 1 1 d .
H8 H 0.9663 0.2098 -0.0148 0.043 Uiso 1 1 calc R
C9 C 0.8649(4) 0.1234(2) 0.0210(3) 0.0325(10) Uani 1 1 d .
H9 H 0.9238 0.0884 0.0294 0.039 Uiso 1 1 calc R
C10 C 0.7348(4) 0.1175(2) 0.0313(3) 0.0280(9) Uani 1 1 d .
H10 H 0.6941 0.0779 0.0481 0.034 Uiso 1 1 calc R
C11 C 0.5443(4) 0.2016(2) 0.0119(3) 0.0267(9) Uani 1 1 d .
C12 C 0.6694(4) 0.1147(2) 0.4737(3) 0.0255(8) Uani 1 1 d .
C13 C 0.7626(4) 0.1489(2) 0.5424(3) 0.0302(9) Uani 1 1 d .
H13 H 0.8317 0.1673 0.5156 0.036 Uiso 1 1 calc R
C14 C 0.7517(5) 0.1552(2) 0.6510(3) 0.0347(10) Uani 1 1 d .
H14 H 0.8141 0.1780 0.6970 0.042 Uiso 1 1 calc R
C15 C 0.6491(5) 0.1281(2) 0.6920(4) 0.0365(10) Uani 1 1 d .
H15 H 0.6429 0.1324 0.7651 0.044 Uiso 1 1 calc R
C16 C 0.5561(5) 0.0943(2) 0.6235(4) 0.0363(10) Uani 1 1 d .
H16 H 0.4872 0.0757 0.6505 0.044 Uiso 1 1 calc R
C17 C 0.5658(4) 0.0885(2) 0.5155(4) 0.0317(9) Uani 1 1 d .
H17 H 0.5021 0.0666 0.4696 0.038 Uiso 1 1 calc R
C18 C 0.7820(4) 0.0222(2) 0.3396(3) 0.0279(9) Uani 1 1 d .
C19 C 0.8431(4) 0.0027(2) 0.2530(4) 0.0339(10) Uani 1 1 d .
H19 H 0.8388 0.0306 0.1925 0.041 Uiso 1 1 calc R
C20 C 0.9095(5) -0.0575(2) 0.2565(4) 0.0406(11) Uani 1 1 d .
H20 H 0.9499 -0.0696 0.1983 0.049 Uiso 1 1 calc R
C21 C 0.9172(5) -0.0997(2) 0.3446(4) 0.0414(12) Uani 1 1 d .
H21 H 0.9615 -0.1406 0.3461 0.050 Uiso 1 1 calc R
C22 C 0.8579(5) -0.0806(3) 0.4311(4) 0.0447(12) Uani 1 1 d .
H22 H 0.8634 -0.1088 0.4915 0.054 Uiso 1 1 calc R
C23 C 0.7909(5) -0.0207(2) 0.4293(4) 0.0363(10) Uani 1 1 d .
H23 H 0.7514 -0.0088 0.4881 0.044 Uiso 1 1 calc R
C24 C 0.3258(4) 0.1585(2) -0.0143(4) 0.0338(10) Uani 1 1 d .
H24A H 0.2873 0.1242 -0.0644 0.041 Uiso 1 1 calc R
H24B H 0.3061 0.2026 -0.0474 0.041 Uiso 1 1 calc R
C25 C 0.2657(5) 0.1543(3) 0.0889(4) 0.0404(11) Uani 1 1 d .
H25A H 0.2940 0.1929 0.1344 0.049 Uiso 1 1 calc R
H25B H 0.1750 0.1581 0.0697 0.049 Uiso 1 1 calc R
C26 C 0.2187(5) 0.0888(3) 0.2413(5) 0.0516(14) Uani 1 1 d .
H26A H 0.2345 0.1291 0.2847 0.077 Uiso 1 1 calc R
H26B H 0.2413 0.0494 0.2853 0.077 Uiso 1 1 calc R
H26C H 0.1309 0.0867 0.2121 0.077 Uiso 1 1 calc R
C27 C 0.2598(5) 0.0307(3) 0.0834(4) 0.0422(11) Uani 1 1 d .
H27A H 0.2699 -0.0098 0.1267 0.063 Uiso 1 1 calc R
H27B H 0.3136 0.0283 0.0285 0.063 Uiso 1 1 calc R
H27C H 0.1736 0.0346 0.0500 0.063 Uiso 1 1 calc R

loop_
_atom_site_aniso_label
_atom_site_aniso_U_11
_atom_site_aniso_U_22
_atom_site_aniso_U_33
_atom_site_aniso_U_23
_atom_site_aniso_U_13
_atom_site_aniso_U_12
Pd 0.02149(18) 0.02386(18) 0.02280(18) -0.00295(11) 0.00331(12) 0.00075(11)
Fe 0.0266(3) 0.0259(3) 0.0244(3) 0.0038(2) 0.0051(2) -0.0018(2)
P 0.0218(5) 0.0242(5) 0.0216(5) 0.0014(4) 0.0030(4) -0.0007(4)
Cl1 0.0297(5) 0.0255(5) 0.0273(5) -0.0044(4) 0.0061(4) 0.0008(4)
Cl2 0.0305(5) 0.0328(5) 0.0358(6) -0.0114(4) 0.0028(4) 0.0067(4)
O 0.0368(18) 0.0270(16) 0.0451(19) -0.0021(13) -0.0019(14) 0.0058(13)
N1 0.0307(19) 0.0246(18) 0.033(2) 0.0001(15) 0.0023(15) 0.0014(15)
N2 0.0208(17) 0.0327(19) 0.0284(18) -0.0060(14) 0.0038(14) -0.0006(14)
C1 0.030(2) 0.027(2) 0.0209(19) -0.0009(16) 0.0027(16) -0.0006(17)
C2 0.037(2) 0.026(2) 0.028(2) -0.0015(17) 0.0069(18) 0.0009(18)
C3 0.048(3) 0.027(2) 0.033(2) -0.0006(18) 0.008(2) -0.010(2)
C4 0.036(2) 0.039(3) 0.030(2) -0.0008(19) 0.0061(18) -0.012(2)
C5 0.024(2) 0.036(2) 0.026(2) 0.0015(17) 0.0014(16) -0.0033(17)
C6 0.030(2) 0.030(2) 0.023(2) 0.0025(16) 0.0001(17) 0.0022(18)
C7 0.038(3) 0.033(2) 0.028(2) 0.0106(18) 0.0052(18) -0.0015(19)
C8 0.034(2) 0.045(3) 0.032(2) 0.010(2) 0.0131(19) 0.000(2)
C9 0.036(2) 0.037(2) 0.027(2) 0.0008(18) 0.0094(18) 0.008(2)
C10 0.031(2) 0.028(2) 0.026(2) -0.0015(17) 0.0056(17) -0.0003(18)
C11 0.032(2) 0.026(2) 0.0201(19) -0.0003(16) -0.0011(16) 0.0040(17)
C12 0.028(2) 0.0227(19) 0.026(2) 0.0006(16) 0.0041(16) 0.0009(16)
C13 0.031(2) 0.029(2) 0.029(2) -0.0003(17) -0.0012(17) -0.0005(18)
C14 0.039(3) 0.035(2) 0.027(2) -0.0031(18) -0.0040(18) 0.001(2)
C15 0.052(3) 0.033(2) 0.026(2) 0.0016(18) 0.011(2) 0.006(2)
C16 0.039(3) 0.037(2) 0.035(2) 0.0031(19) 0.012(2) -0.003(2)
C17 0.030(2) 0.030(2) 0.036(2) -0.0012(18) 0.0064(18) -0.0073(18)
C18 0.024(2) 0.026(2) 0.033(2) 0.0014(17) -0.0013(17) -0.0011(16)
C19 0.035(3) 0.036(2) 0.031(2) 0.0025(18) 0.0054(18) 0.009(2)
C20 0.040(3) 0.038(3) 0.044(3) -0.002(2) 0.004(2) 0.009(2)
C21 0.035(3) 0.031(2) 0.055(3) 0.003(2) -0.005(2) 0.0062(19)
C22 0.051(3) 0.037(3) 0.043(3) 0.013(2) -0.002(2) 0.005(2)
C23 0.042(3) 0.033(2) 0.034(2) 0.0065(18) 0.005(2) 0.001(2)
C24 0.027(2) 0.035(2) 0.037(2) -0.0008(19) -0.0027(18) -0.0023(19)
C25 0.033(3) 0.041(3) 0.046(3) -0.006(2) -0.001(2) 0.009(2)
C26 0.035(3) 0.070(4) 0.052(3) -0.011(3) 0.012(2) -0.004(3)
C27 0.032(3) 0.045(3) 0.048(3) -0.010(2) 0.004(2) -0.005(2)

loop_
_atom_type_symbol
_atom_type_description
_atom_type_scat_dispersion_real
_atom_type_scat_dispersion_imag
_atom_type_scat_source
C C 0.0033 0.0016 'International Tables Vol C Tables 4.2.6.8 and 6.1.1.4'
H H 0.0000 0.0000 'International Tables Vol C Tables 4.2.6.8 and 6.1.1.4'
N N 0.0061 0.0033 'International Tables Vol C Tables 4.2.6.8 and 6.1.1.4'
O O 0.0106 0.0060 'International Tables Vol C Tables 4.2.6.8 and 6.1.1.4'
P P 0.1023 0.0942 'International Tables Vol C Tables 4.2.6.8 and 6.1.1.4'
Cl Cl 0.1484 0.1585 'International Tables Vol C Tables 4.2.6.8 and 6.1.1.4'
Fe Fe 0.3463 0.8444 'International Tables Vol C Tables 4.2.6.8 and 6.1.1.4'
Pd Pd -0.9988 1.0072 'International Tables Vol C Tables 4.2.6.8 and 6.1.1.4'

loop_
_geom_angle_atom_site_label_1
_geom_angle_atom_site_label_2
_geom_angle_atom_site_label_3
_geom_angle
N2 Pd P 172.66(9)
N2 Pd Cl2 89.09(9)
P Pd Cl2 85.60(4)
N2 Pd Cl1 92.98(9)
P Pd Cl1 92.42(4)
Cl2 Pd Cl1 177.71(4)
C2 Fe C6 105.45(18)
C2 Fe C7 116.51(18)
C6 Fe C7 41.01(17)
C2 Fe C3 40.69(18)
C6 Fe C3 122.84(18)
C7 Fe C3 103.86(18)
C2 Fe C1 41.08(16)
C6 Fe C1 120.31(17)
C7 Fe C1 153.26(18)
C3 Fe C1 68.49(17)
C2 Fe C10 126.93(17)
C6 Fe C10 41.03(16)
C7 Fe C10 68.46(17)
C3 Fe C10 162.20(19)
C1 Fe C10 110.73(16)
C2 Fe C8 150.88(18)
C6 Fe C8 68.63(18)
C7 Fe C8 40.32(18)
C3 Fe C8 117.03(19)
C1 Fe C8 166.14(18)
C10 Fe C8 68.19(18)
C2 Fe C5 68.67(18)
C6 Fe C5 157.12(17)
C7 Fe C5 161.74(17)
C3 Fe C5 67.95(18)
C1 Fe C5 40.84(17)
C10 Fe C5 123.93(17)
C8 Fe C5 127.37(18)
C2 Fe C9 166.12(18)
C6 Fe C9 68.59(17)
C7 Fe C9 67.83(18)
C3 Fe C9 153.10(19)
C1 Fe C9 130.08(17)
C10 Fe C9 40.56(17)
C8 Fe C9 40.21(18)
C5 Fe C9 111.66(18)
C2 Fe C4 68.46(19)
C6 Fe C4 160.15(18)
C7 Fe C4 123.27(18)
C3 Fe C4 40.45(19)
C1 Fe C4 68.32(17)
C10 Fe C4 157.09(19)
C8 Fe C4 106.97(19)
C5 Fe C4 40.15(17)
C9 Fe C4 121.37(19)
C1 P C12 106.59(19)
C1 P C18 105.6(2)
C12 P C18 103.06(19)
C1 P Pd 113.85(14)
C12 P Pd 110.05(14)
C18 P Pd 116.70(14)
C11 N1 C24 123.3(4)
C11 N1 H1N 126.2
C24 N1 H1N 110.5
C26 N2 C27 107.6(4)
C26 N2 C25 109.5(4)
C27 N2 C25 109.8(4)
C26 N2 Pd 105.2(3)
C27 N2 Pd 114.8(3)
C25 N2 Pd 109.7(3)
C2 C1 C5 107.5(4)
C2 C1 P 126.0(3)
C5 C1 P 126.5(3)
C2 C1 Fe 69.0(2)
C5 C1 Fe 70.1(2)
P C1 Fe 127.4(2)
C3 C2 C1 107.7(4)
C3 C2 Fe 70.0(3)
C1 C2 Fe 69.9(2)
C3 C2 H2 126.1
C1 C2 H2 126.1
Fe C2 H2 125.6
C2 C3 C4 108.8(4)
C2 C3 Fe 69.3(2)
C4 C3 Fe 70.7(3)
C2 C3 H3 125.6
C4 C3 H3 125.6
Fe C3 H3 125.9
C5 C4 C3 107.8(4)
C5 C4 Fe 69.7(2)
C3 C4 Fe 68.8(3)
C5 C4 H4 126.1
C3 C4 H4 126.1
Fe C4 H4 126.9
C4 C5 C1 108.3(4)
C4 C5 Fe 70.2(2)
C1 C5 Fe 69.0(2)
C4 C5 H5 125.9
C1 C5 H5 125.9
Fe C5 H5 126.5
C7 C6 C10 107.0(4)
C7 C6 C11 125.4(4)
C10 C6 C11 127.6(4)
C7 C6 Fe 69.5(2)
C10 C6 Fe 69.8(2)
C11 C6 Fe 126.3(3)
C8 C7 C6 108.6(4)
C8 C7 Fe 70.3(2)
C6 C7 Fe 69.5(2)
C8 C7 H7 125.7
C6 C7 H7 125.7
Fe C7 H7 126.2
C7 C8 C9 108.3(4)
C7 C8 Fe 69.4(2)
C9 C8 Fe 70.4(2)
C7 C8 H8 125.8
C9 C8 H8 125.8
Fe C8 H8 126.0
C8 C9 C10 108.1(4)
C8 C9 Fe 69.4(3)
C10 C9 Fe 69.2(2)
C8 C9 H9 126.0
C10 C9 H9 126.0
Fe C9 H9 127.0
C9 C10 C6 108.0(4)
C9 C10 Fe 70.3(2)
C6 C10 Fe 69.2(2)
C9 C10 H10 126.0
C6 C10 H10 126.0
Fe C10 H10 126.1
O C11 N1 122.6(4)
O C11 C6 121.8(4)
N1 C11 C6 115.6(4)
C13 C12 C17 119.1(4)
C13 C12 P 121.4(3)
C17 C12 P 119.4(3)
C14 C13 C12 119.5(4)
C14 C13 H13 120.2
C12 C13 H13 120.2
C13 C14 C15 120.8(4)
C13 C14 H14 119.6
C15 C14 H14 119.6
C16 C15 C14 119.6(4)
C16 C15 H15 120.2
C14 C15 H15 120.2
C17 C16 C15 119.8(4)
C17 C16 H16 120.1
C15 C16 H16 120.1
C16 C17 C12 121.1(4)
C16 C17 H17 119.5
C12 C17 H17 119.5
C23 C18 C19 118.2(4)
C23 C18 P 120.5(3)
C19 C18 P 121.1(3)
C20 C19 C18 120.6(4)
C20 C19 H19 119.7
C18 C19 H19 119.7
C21 C20 C19 121.0(5)
C21 C20 H20 119.5
C19 C20 H20 119.5
C20 C21 C22 118.9(4)
C20 C21 H21 120.6
C22 C21 H21 120.6
C23 C22 C21 121.1(5)
C23 C22 H22 119.5
C21 C22 H22 119.5
C22 C23 C18 120.2(5)
C22 C23 H23 119.9
C18 C23 H23 119.9
N1 C24 C25 115.5(4)
N1 C24 H24A 108.4
C25 C24 H24A 108.4
N1 C24 H24B 108.4
C25 C24 H24B 108.4
H24A C24 H24B 107.5
N2 C25 C24 114.8(4)
N2 C25 H25A 108.6
C24 C25 H25A 108.6
N2 C25 H25B 108.6
C24 C25 H25B 108.6
H25A C25 H25B 107.5
N2 C26 H26A 109.5
N2 C26 H26B 109.5
H26A C26 H26B 109.5
N2 C26 H26C 109.5
H26A C26 H26C 109.5
H26B C26 H26C 109.5
N2 C27 H27A 109.5
N2 C27 H27B 109.5
H27A C27 H27B 109.5
N2 C27 H27C 109.5
H27A C27 H27C 109.5
H27B C27 H27C 109.5

loop_
_geom_bond_atom_site_label_1
_geom_bond_atom_site_label_2
_geom_bond_distance
Pd N2 2.223(3)
Pd P 2.2430(11)
Pd Cl2 2.3005(10)
Pd Cl1 2.3123(10)
Fe C2 2.033(4)
Fe C6 2.038(4)
Fe C7 2.038(4)
Fe C3 2.042(4)
Fe C1 2.046(4)
Fe C10 2.046(4)
Fe C8 2.049(4)
Fe C5 2.061(4)
Fe C9 2.061(4)
Fe C4 2.067(4)
P C1 1.807(4)
P C12 1.821(4)
P C18 1.828(4)
O C11 1.235(5)
N1 C11 1.352(5)
N1 C24 1.451(6)
N1 H1N 0.9294
N2 C26 1.466(6)
N2 C27 1.479(6)
N2 C25 1.487(6)
C1 C2 1.431(6)
C1 C5 1.433(6)
C2 C3 1.417(6)
C2 H2 0.9300
C3 C4 1.421(7)
C3 H3 0.9300
C4 C5 1.417(6)
C4 H4 0.9300
C5 H5 0.9300
C6 C7 1.428(6)
C6 C10 1.431(6)
C6 C11 1.478(6)
C7 C8 1.408(7)
C7 H7 0.9300
C8 C9 1.413(6)
C8 H8 0.9300
C9 C10 1.424(6)
C9 H9 0.9300
C10 H10 0.9300
C12 C13 1.391(6)
C12 C17 1.395(6)
C13 C14 1.386(6)
C13 H13 0.9300
C14 C15 1.386(7)
C14 H14 0.9300
C15 C16 1.385(7)
C15 H15 0.9300
C16 C17 1.373(7)
C16 H16 0.9300
C17 H17 0.9300
C18 C23 1.394(6)
C18 C19 1.398(6)
C19 C20 1.377(6)
C19 H19 0.9300
C20 C21 1.372(7)
C20 H20 0.9300
C21 C22 1.384(8)
C21 H21 0.9300
C22 C23 1.378(7)
C22 H22 0.9300
C23 H23 0.9300
C24 C25 1.527(7)
C24 H24A 0.9700
C24 H24B 0.9700
C25 H25A 0.9700
C25 H25B 0.9700
C26 H26A 0.9600
C26 H26B 0.9600
C26 H26C 0.9600
C27 H27A 0.9600
C27 H27B 0.9600
C27 H27C 0.9600
